data_4341879
loop_
_publ_author_name
'Zhang, Xiao-Peng'
'Chang, Victoria Y.'
'Liu, Jian'
'Yang, Xiao-Liang'
'Huang, Wei'
'Li, Yizhi'
'Li, Cheng-Hui'
'Muller, Gilles'
'You, Xiao-Zeng'

_publ_section_title
;
 Potential Switchable Circularly Polarized Luminescence from Chiral
 Cyclometalated Platinum(II) Complexes.
;
_journal_issue 1
_journal_name_full 'Inorganic chemistry'
_journal_page_first 143
_journal_page_last 152
_journal_paper_doi 10.1021/ic5019136
_journal_volume 54
_journal_year 2015
_chemical_absolute_configuration unk
_chemical_formula_moiety 'C100 H108 Cl16 N8 O19 Pt3'
_chemical_formula_sum 'C100 H108 Cl16 N8 O19 Pt3'
_chemical_formula_weight 2878.41
_chemical_name_systematic
; 
 ? 
;
_space_group_IT_number 18
_symmetry_cell_setting orthorhombic
_symmetry_space_group_name_Hall 'P 2 2ab'
_symmetry_space_group_name_H-M 'P 21 21 2'
_atom_sites_solution_hydrogens geom
_atom_sites_solution_primary direct
_atom_sites_solution_secondary difmap
_audit_creation_method SHELXL-97
_cell_angle_alpha 90.00
_cell_angle_beta 90.00
_cell_angle_gamma 90.00
_cell_formula_units_Z 2
_cell_length_a 17.1747(11)
_cell_length_b 31.1089(17)
_cell_length_c 11.8402(12)
_cell_measurement_reflns_used 8073
_cell_measurement_temperature 291(2)
_cell_measurement_theta_max 21.7085
_cell_measurement_theta_min 2.1615
_cell_volume 6326.1(8)
_computing_cell_refinement SMART
_computing_data_collection SMART,(Bruker,2000)
_computing_data_reduction SAINT(Bruker,2000)
_computing_molecular_graphics SHELXTL
_computing_publication_material SHELXTL
_computing_structure_refinement SHELXTL
_computing_structure_solution 'SHELXTL(Bruker,2000) '
_diffrn_ambient_temperature 291(2)
_diffrn_measured_fraction_theta_full 0.999
_diffrn_measured_fraction_theta_max 0.999
_diffrn_measurement_device_type 'Bruker Smart Aepex CCD'
_diffrn_measurement_method 'phi and omega scans'
_diffrn_radiation_monochromator graphite
_diffrn_radiation_source 'fine-focus sealed tube'
_diffrn_radiation_type MoK\a
_diffrn_radiation_wavelength 0.71073
_diffrn_reflns_av_R_equivalents 0.0246
_diffrn_reflns_av_sigmaI/netI 0.0679
_diffrn_reflns_limit_h_max 21
_diffrn_reflns_limit_h_min -21
_diffrn_reflns_limit_k_max 32
_diffrn_reflns_limit_k_min -38
_diffrn_reflns_limit_l_max 14
_diffrn_reflns_limit_l_min -13
_diffrn_reflns_number 37780
_diffrn_reflns_theta_full 26.00
_diffrn_reflns_theta_max 26.00
_diffrn_reflns_theta_min 1.31
_exptl_absorpt_coefficient_mu 3.707
_exptl_absorpt_correction_T_max 0.6444
_exptl_absorpt_correction_T_min 0.4576
_exptl_absorpt_correction_type multi-scan
_exptl_absorpt_process_details SADABS,Bruker,2000
_exptl_crystal_colour green-yellow
_exptl_crystal_density_diffrn 1.511
_exptl_crystal_density_method 'not measured'
_exptl_crystal_description block
_exptl_crystal_F_000 2844
_exptl_crystal_size_max 0.25
_exptl_crystal_size_mid 0.18
_exptl_crystal_size_min 0.13
_refine_diff_density_max 1.979
_refine_diff_density_min -1.828
_refine_diff_density_rms 0.175
_refine_ls_abs_structure_details 'Flack H D (1983), Acta Cryst. A39, 876-881'
_refine_ls_abs_structure_Flack 0.050(7)
_refine_ls_extinction_method none
_refine_ls_goodness_of_fit_ref 1.073
_refine_ls_hydrogen_treatment constr
_refine_ls_matrix_type fullcycle
_refine_ls_number_parameters 691
_refine_ls_number_reflns 12407
_refine_ls_number_restraints 0
_refine_ls_restrained_S_all 1.073
_refine_ls_R_factor_all 0.0540
_refine_ls_R_factor_gt 0.0498
_refine_ls_shift/su_max 0.000
_refine_ls_shift/su_mean 0.000
_refine_ls_structure_factor_coef Fsqd
_refine_ls_weighting_details 'calc w=1/[\s^2^(Fo^2^)+(0.0724P)^2^+0.0000P] where P=(Fo^2^+2Fc^2^)/3'
_refine_ls_weighting_scheme calc
_refine_ls_wR_factor_gt 0.1231
_refine_ls_wR_factor_ref 0.1242
_reflns_number_gt 10650
_reflns_number_total 12407
_reflns_threshold_expression >2sigma(I)
_cod_data_source_file ic5019136_si_002.cif
_cod_data_source_block 20121019e
_cod_depositor_comments
;
The following automatic conversions were performed:

'_symmetry_cell_setting' value 'Orthorhombic' changed to
'orthorhombic' according to
/home/saulius/struct/COD-crude-data--automatic-downloads/rss-feeds/ACS/lib/dictionaries/cif_core.dic
dictionary named 'cif_core.dic' version 2.4.2 from 2011-04-26.

Automatic conversion script
Id: cif_fix_values 2935 2014-11-11 08:27:57Z andrius 

 Adding full bibliography for 4341879--4341883.cif.
;
_cod_original_sg_symbol_H-M 'P2(1)2(1)2 '
_cod_database_code 4341879

loop_
_symmetry_equiv_pos_as_xyz
'x, y, z'
'-x, -y, z'
'-x+1/2, y+1/2, -z'
'x+1/2, -y+1/2, -z'

loop_
_atom_site_label
_atom_site_type_symbol
_atom_site_fract_x
_atom_site_fract_y
_atom_site_fract_z
_atom_site_U_iso_or_equiv
_atom_site_adp_type
_atom_site_occupancy
_atom_site_symmetry_multiplicity
_atom_site_calc_flag
_atom_site_refinement_flags
C1 C 0.3835(4) 0.9829(2) 0.1974(6) 0.0349(15) Uani 1 1 d .
C2 C 0.3600(4) 1.0278(2) 0.1948(8) 0.0429(18) Uani 1 1 d .
C3 C 0.3518(4) 1.0489(2) 0.0875(7) 0.0348(17) Uani 1 1 d .
H3 H 0.3331 1.0769 0.0855 0.042 Uiso 1 1 calc R
C4 C 0.3703(4) 1.0295(2) -0.0096(7) 0.0383(17) Uani 1 1 d .
H4 H 0.3658 1.0444 -0.0774 0.046 Uiso 1 1 calc R
C5 C 0.3971(5) 0.9858(2) -0.0100(7) 0.0409(18) Uani 1 1 d .
H5 H 0.4107 0.9719 -0.0766 0.049 Uiso 1 1 calc R
C6 C 0.4017(5) 0.9660(3) 0.0911(7) 0.0419(18) Uani 1 1 d .
C7 C 0.4429(5) 0.9231(2) 0.0949(6) 0.0398(18) Uani 1 1 d .
C8 C 0.4784(5) 0.9007(2) 0.0055(9) 0.049(2) Uani 1 1 d .
H8 H 0.4751 0.9110 -0.0680 0.059 Uiso 1 1 calc R
C9 C 0.5185(4) 0.8628(2) 0.0286(8) 0.045(2) Uani 1 1 d .
C10 C 0.5214(5) 0.8471(2) 0.1388(8) 0.050(2) Uani 1 1 d .
C11 C 0.4873(5) 0.8699(2) 0.2264(7) 0.0447(19) Uani 1 1 d .
H11 H 0.4913 0.8596 0.2999 0.054 Uiso 1 1 calc R
C12 C 0.5606(5) 0.8374(3) -0.0597(8) 0.048(2) Uani 1 1 d .
H12A H 0.5927 0.8570 -0.1031 0.058 Uiso 1 1 calc R
H12B H 0.5223 0.8253 -0.1109 0.058 Uiso 1 1 calc R
C13 C 0.6156(6) 0.7985(3) -0.0149(9) 0.059(2) Uani 1 1 d .
H13 H 0.6472 0.7814 -0.0671 0.071 Uiso 1 1 calc R
C14 C 0.6508(6) 0.8137(3) 0.1144(10) 0.061(3) Uani 1 1 d .
H14A H 0.6901 0.7947 0.1455 0.073 Uiso 1 1 calc R
H14B H 0.6664 0.8436 0.1192 0.073 Uiso 1 1 calc R
C15 C 0.5696(6) 0.8049(2) 0.1540(9) 0.056(2) Uani 1 1 d .
H15 H 0.5665 0.7923 0.2298 0.067 Uiso 1 1 calc R
C16 C 0.5389(5) 0.7757(3) 0.0601(9) 0.048(2) Uani 1 1 d .
C17 C 0.5782(5) 0.7321(2) 0.1006(7) 0.048(2) Uani 1 1 d .
H17A H 0.5413 0.7157 0.1438 0.072 Uiso 1 1 calc R
H17B H 0.6228 0.7384 0.1466 0.072 Uiso 1 1 calc R
H17C H 0.5942 0.7157 0.0359 0.072 Uiso 1 1 calc R
C18 C 0.4536(5) 0.7701(3) 0.0450(7) 0.0428(19) Uani 1 1 d .
H18A H 0.4287 0.7696 0.1176 0.064 Uiso 1 1 calc R
H18B H 0.4437 0.7435 0.0064 0.064 Uiso 1 1 calc R
H18C H 0.4333 0.7935 0.0013 0.064 Uiso 1 1 calc R
C19 C 0.3513(5) 1.0535(3) 0.2954(7) 0.0444(18) Uani 1 1 d .
C20 C 0.2911(4) 1.0835(2) 0.3143(7) 0.0387(16) Uani 1 1 d .
H20 H 0.2515 1.0873 0.2618 0.046 Uiso 1 1 calc R
C21 C 0.2929(5) 1.1069(2) 0.4134(8) 0.049(2) Uani 1 1 d .
C22 C 0.3531(5) 1.1030(3) 0.4895(8) 0.050(2) Uani 1 1 d .
C23 C 0.4117(5) 1.0730(2) 0.4714(7) 0.0436(19) Uani 1 1 d .
H23 H 0.4509 1.0690 0.5246 0.052 Uiso 1 1 calc R
C24 C 0.2290(6) 1.1393(3) 0.4455(10) 0.063(3) Uani 1 1 d .
H24A H 0.1789 1.1252 0.4373 0.076 Uiso 1 1 calc R
H24B H 0.2305 1.1628 0.3919 0.076 Uiso 1 1 calc R
C25 C 0.2343(6) 1.1589(3) 0.5705(10) 0.065(3) Uani 1 1 d .
H25 H 0.1944 1.1787 0.5987 0.079 Uiso 1 1 calc R
C26 C 0.2721(5) 1.1215(3) 0.6535(8) 0.051(2) Uani 1 1 d .
H26A H 0.2706 1.1284 0.7334 0.061 Uiso 1 1 calc R
H26B H 0.2528 1.0927 0.6393 0.061 Uiso 1 1 calc R
C27 C 0.3491(6) 1.1314(3) 0.5968(7) 0.051(2) Uani 1 1 d .
H27 H 0.3949 1.1301 0.6460 0.061 Uiso 1 1 calc R
C28 C 0.3290(5) 1.1755(3) 0.5527(8) 0.051(2) Uani 1 1 d .
C29 C 0.3436(6) 1.2029(3) 0.6592(7) 0.050(2) Uani 1 1 d .
H29A H 0.3319 1.2325 0.6431 0.075 Uiso 1 1 calc R
H29B H 0.3972 1.2004 0.6813 0.075 Uiso 1 1 calc R
H29C H 0.3108 1.1930 0.7194 0.075 Uiso 1 1 calc R
C30 C 0.3768(6) 1.1937(3) 0.4515(8) 0.058(2) Uani 1 1 d .
H30A H 0.3691 1.1757 0.3865 0.087 Uiso 1 1 calc R
H30B H 0.4310 1.1941 0.4709 0.087 Uiso 1 1 calc R
H30C H 0.3596 1.2223 0.4348 0.087 Uiso 1 1 calc R
C31 C 0.2988(5) 0.9700(2) 0.4130(6) 0.0350(16) Uani 1 1 d .
C32 C 0.1891(5) 1.0032(3) 0.5049(8) 0.051(2) Uani 1 1 d .
C33 C 0.1279(5) 1.0179(3) 0.4375(9) 0.052(2) Uani 1 1 d .
C34 C 0.0667(5) 1.0395(3) 0.4881(8) 0.0444(19) Uani 1 1 d .
H34 H 0.0260 1.0498 0.4440 0.053 Uiso 1 1 calc R
C35 C 0.0655(6) 1.0462(3) 0.6056(8) 0.050(2) Uani 1 1 d .
H35 H 0.0239 1.0603 0.6395 0.060 Uiso 1 1 calc R
C36 C 0.1261(5) 1.0317(3) 0.6686(9) 0.057(2) Uani 1 1 d .
H36 H 0.1260 1.0365 0.7461 0.069 Uiso 1 1 calc R
C37 C 0.1879(5) 1.0100(2) 0.6209(8) 0.0451(19) Uani 1 1 d .
C38 C 0.1319(5) 1.0151(2) 0.3112(8) 0.049(2) Uani 1 1 d .
H38A H 0.0901 1.0315 0.2789 0.074 Uiso 1 1 calc R
H38B H 0.1275 0.9856 0.2882 0.074 Uiso 1 1 calc R
H38C H 0.1808 1.0265 0.2856 0.074 Uiso 1 1 calc R
C39 C 0.2533(5) 0.9946(3) 0.6935(7) 0.0472(18) Uani 1 1 d .
H39A H 0.2326 0.9787 0.7563 0.071 Uiso 1 1 calc R
H39B H 0.2823 1.0188 0.7211 0.071 Uiso 1 1 calc R
H39C H 0.2869 0.9763 0.6500 0.071 Uiso 1 1 calc R
C40 C 0.3792(5) 0.8904(2) 0.4289(8) 0.0468(19) Uani 1 1 d .
C41 C 0.3853(6) 0.8294(3) 0.5665(8) 0.054(2) Uani 1 1 d .
C42 C 0.3710(5) 0.8362(3) 0.6767(8) 0.052(2) Uani 1 1 d .
C43 C 0.3686(7) 0.8036(3) 0.7568(9) 0.065(3) Uani 1 1 d .
H43 H 0.3607 0.8101 0.8327 0.078 Uiso 1 1 calc R
C44 C 0.3781(7) 0.7613(3) 0.7225(9) 0.067(3) Uani 1 1 d .
H44 H 0.3737 0.7390 0.7745 0.080 Uiso 1 1 calc R
C45 C 0.3951(5) 0.7518(3) 0.6032(9) 0.052(2) Uani 1 1 d .
H45 H 0.4021 0.7238 0.5777 0.063 Uiso 1 1 calc R
C46 C 0.4000(6) 0.7859(3) 0.5324(9) 0.057(2) Uani 1 1 d .
C47 C 0.4063(6) 0.7738(3) 0.4063(9) 0.063(3) Uani 1 1 d .
H47A H 0.4388 0.7943 0.3683 0.094 Uiso 1 1 calc R
H47B H 0.3554 0.7740 0.3729 0.094 Uiso 1 1 calc R
H47C H 0.4286 0.7457 0.3993 0.094 Uiso 1 1 calc R
C48 C 0.3585(7) 0.8810(3) 0.7163(8) 0.060(3) Uani 1 1 d .
H48A H 0.3491 0.8994 0.6525 0.091 Uiso 1 1 calc R
H48B H 0.4039 0.8908 0.7560 0.091 Uiso 1 1 calc R
H48C H 0.3144 0.8819 0.7660 0.091 Uiso 1 1 calc R
C49 C 0.1185(7) 0.8527(3) 0.5091(11) 0.066(3) Uani 1 1 d .
H49 H 0.1194 0.8680 0.4367 0.079 Uiso 1 1 calc R
C50 C 0.8738(6) 0.8639(3) 0.9371(8) 0.053(2) Uani 1 1 d .
H50 H 0.9221 0.8568 0.9767 0.064 Uiso 1 1 calc R
Cl1 Cl 0.13703(17) 0.90859(8) 0.8742(3) 0.0714(7) Uani 1 1 d .
Cl2 Cl 0.98363(15) 0.85988(7) 0.2218(2) 0.0625(6) Uani 1 1 d .
Cl3 Cl 0.19713(17) 0.87215(9) 0.5942(3) 0.0696(7) Uani 1 1 d .
Cl4 Cl 0.02986(17) 0.85491(9) 0.5600(3) 0.0749(8) Uani 1 1 d .
Cl5 Cl 0.14793(18) 0.79852(9) 0.4857(3) 0.0740(7) Uani 1 1 d .
Cl6 Cl 0.82956(16) 0.90702(8) 1.0091(3) 0.0710(7) Uani 1 1 d .
Cl7 Cl 0.81352(15) 0.81782(8) 0.9384(2) 0.0622(6) Uani 1 1 d .
Cl8 Cl 0.89538(16) 0.87158(8) 0.7995(2) 0.0684(7) Uani 1 1 d .
N1 N 0.4472(4) 0.9077(2) 0.2057(5) 0.0373(14) Uani 1 1 d .
N2 N 0.4109(3) 1.04822(19) 0.3696(6) 0.0404(15) Uani 1 1 d .
N3 N 0.2553(4) 0.9847(2) 0.4516(6) 0.0410(15) Uani 1 1 d .
N4 N 0.3763(4) 0.8609(2) 0.4935(7) 0.0525(17) Uani 1 1 d .
O11 O 0.1050(5) 0.9176(3) 0.9864(8) 0.080(2) Uani 1 1 d .
O12 O 0.1415(5) 0.9488(2) 0.8152(6) 0.0700(19) Uani 1 1 d .
O13 O 0.2151(5) 0.8906(3) 0.8797(9) 0.093(3) Uani 1 1 d .
O14 O 0.0874(4) 0.8766(2) 0.8295(7) 0.0673(19) Uani 1 1 d .
O21 O 1.0064(5) 0.8987(2) 0.2834(7) 0.074(2) Uani 1 1 d .
O22 O 0.9024(5) 0.8549(2) 0.2385(7) 0.082(3) Uani 1 1 d .
O23 O 1.0293(4) 0.8258(2) 0.2787(6) 0.0587(17) Uani 1 1 d .
O24 O 0.9986(4) 0.85574(16) 0.1067(6) 0.0579(18) Uani 1 1 d .
O1W O 0.1777(11) 0.9809(6) 1.0059(18) 0.047(4) Uani 0.30 1 d P
H1A H 0.1636 0.9762 0.9382 0.056 Uiso 0.30 1 d PR
H1B H 0.1407 0.9745 1.0505 0.056 Uiso 0.30 1 d PR
O2W O 0.2218(10) 0.8385(6) 0.1303(18) 0.049(5) Uani 0.30 1 d P
H2A H 0.2488 0.8250 0.0817 0.059 Uiso 0.30 1 d PR
H2B H 0.2461 0.8391 0.1928 0.059 Uiso 0.30 1 d PR
O3W O 0.5000 0.0000 0.6800(10) 0.032(2) Uani 0.60 2 d SP
H3A H 0.4832 0.0018 0.7474 0.038 Uiso 0.30 1 d PR
H3B H 0.5027 0.0250 0.6514 0.038 Uiso 0.30 1 d PR
O4W O 0.2532(9) 0.8770(5) 0.3651(15) 0.034(3) Uani 0.30 1 d P
H4A H 0.2365 0.8667 0.3032 0.041 Uiso 0.30 1 d PR
H4B H 0.2704 0.8568 0.4064 0.041 Uiso 0.30 1 d PR
O5W O 1.0000 1.0000 0.0249(10) 0.042(3) Uani 0.60 2 d SP
H5A H 1.0367 1.0000 0.0729 0.051 Uiso 0.30 1 d PR
H5B H 0.9603 0.9877 0.0530 0.051 Uiso 0.30 1 d PR
Pt1 Pt 0.378790(17) 0.938120(9) 0.31891(3) 0.04309(10) Uani 1 1 d .
Pt2 Pt 0.5000 1.0000 0.36444(4) 0.04088(12) Uani 1 2 d S

loop_
_atom_site_aniso_label
_atom_site_aniso_U_11
_atom_site_aniso_U_22
_atom_site_aniso_U_33
_atom_site_aniso_U_23
_atom_site_aniso_U_13
_atom_site_aniso_U_12
C1 0.033(3) 0.041(3) 0.031(4) -0.018(3) -0.010(3) -0.008(3)
C2 0.039(4) 0.039(3) 0.051(5) -0.001(3) -0.008(4) 0.008(3)
C3 0.039(4) 0.022(3) 0.044(4) 0.003(3) -0.019(3) -0.009(3)
C4 0.044(4) 0.039(3) 0.032(4) 0.007(3) 0.017(4) 0.006(3)
C5 0.046(4) 0.034(3) 0.043(4) -0.002(3) 0.007(4) -0.011(3)
C6 0.038(4) 0.052(4) 0.036(4) -0.004(3) -0.012(3) 0.013(3)
C7 0.050(4) 0.048(4) 0.021(4) 0.002(3) -0.023(3) 0.008(3)
C8 0.060(5) 0.028(3) 0.059(6) 0.003(3) 0.003(4) -0.007(3)
C9 0.040(4) 0.036(4) 0.059(6) 0.001(3) 0.009(4) 0.013(3)
C10 0.060(5) 0.033(3) 0.057(5) -0.019(4) 0.011(4) -0.013(3)
C11 0.045(4) 0.042(4) 0.047(5) -0.002(3) 0.027(4) 0.012(3)
C12 0.058(5) 0.044(4) 0.043(5) 0.000(4) 0.000(4) -0.001(4)
C13 0.068(6) 0.043(4) 0.067(6) 0.001(4) 0.017(5) 0.026(4)
C14 0.051(5) 0.050(4) 0.081(8) -0.016(5) -0.002(5) 0.024(4)
C15 0.084(6) 0.031(3) 0.053(6) -0.009(4) 0.023(5) 0.007(4)
C16 0.041(4) 0.048(4) 0.056(6) -0.018(4) 0.014(4) 0.009(3)
C17 0.060(5) 0.043(4) 0.040(5) -0.006(3) 0.027(4) 0.018(4)
C18 0.044(4) 0.050(4) 0.035(4) -0.005(3) -0.013(4) -0.018(3)
C19 0.055(4) 0.052(4) 0.026(4) 0.011(3) 0.006(3) 0.004(3)
C20 0.040(4) 0.043(4) 0.034(4) 0.011(3) -0.005(4) 0.006(3)
C21 0.053(5) 0.034(3) 0.059(6) -0.010(4) 0.015(4) 0.006(3)
C22 0.046(5) 0.057(5) 0.046(5) -0.009(4) 0.024(4) -0.018(4)
C23 0.056(5) 0.047(4) 0.028(4) -0.012(3) 0.005(4) -0.026(4)
C24 0.060(6) 0.062(5) 0.067(6) -0.001(5) 0.011(5) 0.033(5)
C25 0.049(5) 0.064(5) 0.084(8) -0.022(5) -0.009(5) 0.025(4)
C26 0.057(5) 0.047(4) 0.049(5) -0.012(4) 0.006(4) -0.015(4)
C27 0.067(5) 0.054(4) 0.032(4) -0.011(4) 0.000(4) 0.021(4)
C28 0.051(5) 0.059(5) 0.042(5) 0.009(4) -0.006(4) 0.007(4)
C29 0.075(6) 0.047(4) 0.028(5) -0.007(3) -0.004(4) 0.027(4)
C30 0.062(5) 0.068(5) 0.044(5) 0.004(4) 0.017(5) -0.025(5)
C31 0.058(5) 0.027(3) 0.020(4) 0.001(3) 0.002(4) -0.006(3)
C32 0.044(4) 0.066(5) 0.045(5) 0.003(5) 0.018(4) 0.012(4)
C33 0.033(4) 0.047(4) 0.077(7) -0.025(4) -0.008(4) -0.013(3)
C34 0.041(4) 0.048(4) 0.045(5) -0.023(4) -0.005(4) -0.002(3)
C35 0.055(5) 0.049(4) 0.046(5) 0.006(4) 0.014(4) 0.002(4)
C36 0.056(5) 0.057(5) 0.060(6) -0.007(4) 0.011(5) -0.018(4)
C37 0.049(4) 0.043(4) 0.044(5) -0.016(3) 0.002(4) -0.007(3)
C38 0.041(4) 0.041(3) 0.066(6) -0.015(4) -0.025(4) -0.008(3)
C39 0.053(4) 0.052(4) 0.037(4) -0.007(4) -0.011(4) -0.011(4)
C40 0.050(4) 0.036(4) 0.055(5) -0.005(4) 0.012(4) -0.001(3)
C41 0.067(6) 0.058(5) 0.038(5) 0.015(4) 0.000(5) -0.016(4)
C42 0.046(4) 0.053(4) 0.057(6) 0.010(4) -0.007(5) -0.005(3)
C43 0.076(7) 0.062(5) 0.057(6) 0.013(4) -0.038(5) -0.024(5)
C44 0.076(6) 0.071(6) 0.052(6) 0.030(5) -0.035(5) -0.003(5)
C45 0.051(5) 0.043(4) 0.064(6) -0.005(4) -0.001(4) 0.001(4)
C46 0.059(6) 0.048(4) 0.064(6) -0.006(4) -0.002(5) -0.027(4)
C47 0.065(6) 0.064(5) 0.060(6) -0.018(5) 0.022(5) -0.031(5)
C48 0.094(7) 0.038(4) 0.049(5) 0.018(4) 0.035(5) -0.001(4)
C49 0.074(6) 0.036(4) 0.088(8) -0.003(4) -0.008(7) 0.000(4)
C50 0.059(5) 0.059(5) 0.041(5) 0.018(4) 0.003(5) 0.011(4)
Cl1 0.0729(16) 0.0691(14) 0.0721(18) -0.0144(13) -0.0036(14) -0.0146(12)
Cl2 0.0655(16) 0.0625(12) 0.0595(14) -0.0112(11) 0.0116(12) -0.0097(11)
Cl3 0.0754(16) 0.0643(13) 0.0693(17) -0.0159(12) 0.0118(14) -0.0153(12)
Cl4 0.0652(15) 0.0783(16) 0.081(2) -0.0207(14) 0.0110(14) -0.0122(12)
Cl5 0.0783(17) 0.0688(14) 0.0750(19) 0.0146(13) 0.0086(15) 0.0119(12)
Cl6 0.0641(15) 0.0627(13) 0.086(2) 0.0160(13) 0.0238(15) 0.0108(11)
Cl7 0.0571(13) 0.0632(13) 0.0662(16) 0.0115(11) -0.0107(12) 0.0051(10)
Cl8 0.0746(16) 0.0707(14) 0.0599(16) 0.0082(12) 0.0124(13) 0.0106(12)
N1 0.040(3) 0.050(3) 0.021(3) 0.012(3) -0.007(3) 0.001(3)
N2 0.031(3) 0.040(3) 0.049(4) -0.020(3) 0.013(3) -0.002(2)
N3 0.038(3) 0.035(3) 0.050(4) 0.010(3) 0.014(4) -0.018(3)
N4 0.043(4) 0.058(4) 0.057(5) 0.006(4) -0.007(4) -0.005(3)
O11 0.081(5) 0.086(5) 0.074(5) -0.021(4) 0.006(4) -0.015(4)
O12 0.088(5) 0.074(4) 0.049(4) -0.010(3) -0.005(4) -0.013(4)
O13 0.086(6) 0.081(5) 0.112(7) -0.032(5) -0.021(5) 0.028(4)
O14 0.071(4) 0.056(3) 0.075(5) 0.005(4) 0.011(4) 0.012(3)
O21 0.071(4) 0.068(4) 0.083(5) -0.009(3) -0.037(4) -0.002(4)
O22 0.106(6) 0.070(4) 0.070(5) 0.025(4) -0.050(5) -0.020(4)
O23 0.045(3) 0.076(4) 0.055(4) 0.003(3) -0.004(3) -0.033(3)
O24 0.043(3) 0.042(3) 0.089(5) -0.045(3) -0.032(4) 0.024(3)
O1W 0.047(10) 0.048(9) 0.044(11) -0.013(8) 0.002(9) -0.012(8)
O2W 0.038(9) 0.069(11) 0.039(10) 0.011(10) 0.020(9) 0.011(8)
O3W 0.034(5) 0.041(5) 0.021(5) 0.000 0.000 0.004(5)
O4W 0.030(8) 0.033(7) 0.038(9) 0.006(7) -0.016(8) 0.008(6)
O5W 0.051(7) 0.051(6) 0.025(6) 0.000 0.000 0.001(6)
Pt1 0.04193(16) 0.04157(15) 0.0458(2) -0.00719(13) 0.00814(14) -0.00881(13)
Pt2 0.0456(2) 0.03329(18) 0.0437(2) 0.000 0.000 0.00823(18)

loop_
_atom_type_symbol
_atom_type_description
_atom_type_scat_dispersion_real
_atom_type_scat_dispersion_imag
_atom_type_scat_source
C C 0.0033 0.0016 'International Tables Vol C Tables 4.2.6.8 and 6.1.1.4'
H H 0.0000 0.0000 'International Tables Vol C Tables 4.2.6.8 and 6.1.1.4'
N N 0.0061 0.0033 'International Tables Vol C Tables 4.2.6.8 and 6.1.1.4'
O O 0.0106 0.0060 'International Tables Vol C Tables 4.2.6.8 and 6.1.1.4'
Cl Cl 0.1484 0.1585 'International Tables Vol C Tables 4.2.6.8 and 6.1.1.4'
Pt Pt -1.7033 8.3905 'International Tables Vol C Tables 4.2.6.8 and 6.1.1.4'

loop_
_geom_angle_atom_site_label_1
_geom_angle_atom_site_label_2
_geom_angle_atom_site_label_3
_geom_angle
_geom_angle_site_symmetry_1
_geom_angle_site_symmetry_3
C6 C1 C2 113.8(7) . .
C6 C1 Pt1 113.2(5) . .
C2 C1 Pt1 132.2(6) . .
C3 C2 C19 117.9(6) . .
C3 C2 C1 118.9(7) . .
C19 C2 C1 122.9(8) . .
C4 C3 C2 122.1(6) . .
C4 C3 H3 118.9 . .
C2 C3 H3 118.9 . .
C3 C4 C5 120.4(7) . .
C3 C4 H4 119.8 . .
C5 C4 H4 119.8 . .
C6 C5 C4 116.7(8) . .
C6 C5 H5 121.6 . .
C4 C5 H5 121.6 . .
C5 C6 C1 127.8(7) . .
C5 C6 C7 117.2(7) . .
C1 C6 C7 114.2(7) . .
N1 C7 C8 120.9(6) . .
N1 C7 C6 110.8(6) . .
C8 C7 C6 128.2(7) . .
C9 C8 C7 119.2(8) . .
C9 C8 H8 120.4 . .
C7 C8 H8 120.4 . .
C8 C9 C10 119.8(8) . .
C8 C9 C12 123.3(8) . .
C10 C9 C12 116.8(7) . .
C11 C10 C9 120.4(8) . .
C11 C10 C15 124.6(9) . .
C9 C10 C15 114.9(7) . .
C10 C11 N1 120.8(8) . .
C10 C11 H11 119.6 . .
N1 C11 H11 119.6 . .
C9 C12 C13 116.5(8) . .
C9 C12 H12A 108.2 . .
C13 C12 H12A 108.2 . .
C9 C12 H12B 108.2 . .
C13 C12 H12B 108.2 . .
H12A C12 H12B 107.3 . .
C12 C13 C14 106.9(6) . .
C12 C13 C16 91.7(6) . .
C14 C13 C16 85.6(7) . .
C12 C13 H13 121.3 . .
C14 C13 H13 121.3 . .
C16 C13 H13 121.3 . .
C15 C14 C13 84.3(7) . .
C15 C14 H14A 114.6 . .
C13 C14 H14A 114.6 . .
C15 C14 H14B 114.6 . .
C13 C14 H14B 114.6 . .
H14A C14 H14B 111.7 . .
C14 C15 C16 101.7(7) . .
C14 C15 C10 107.6(7) . .
C16 C15 C10 103.4(8) . .
C14 C15 H15 114.3 . .
C16 C15 H15 114.3 . .
C10 C15 H15 114.3 . .
C18 C16 C15 119.8(7) . .
C18 C16 C17 110.7(7) . .
C15 C16 C17 98.1(7) . .
C18 C16 C13 137.2(9) . .
C15 C16 C13 82.4(6) . .
C17 C16 C13 100.4(6) . .
C16 C17 H17A 109.5 . .
C16 C17 H17B 109.5 . .
H17A C17 H17B 109.5 . .
C16 C17 H17C 109.5 . .
H17A C17 H17C 109.5 . .
H17B C17 H17C 109.5 . .
C16 C18 H18A 109.5 . .
C16 C18 H18B 109.5 . .
H18A C18 H18B 109.5 . .
C16 C18 H18C 109.5 . .
H18A C18 H18C 109.5 . .
H18B C18 H18C 109.5 . .
N2 C19 C20 122.0(7) . .
N2 C19 C2 112.9(6) . .
C20 C19 C2 125.0(8) . .
C21 C20 C19 117.9(8) . .
C21 C20 H20 121.1 . .
C19 C20 H20 121.1 . .
C22 C21 C20 121.7(7) . .
C22 C21 C24 115.6(8) . .
C20 C21 C24 122.7(9) . .
C21 C22 C23 120.1(8) . .
C21 C22 C27 117.0(8) . .
C23 C22 C27 122.9(9) . .
C22 C23 N2 119.0(8) . .
C22 C23 H23 120.5 . .
N2 C23 H23 120.5 . .
C21 C24 C25 115.9(8) . .
C21 C24 H24A 108.3 . .
C25 C24 H24A 108.3 . .
C21 C24 H24B 108.3 . .
C25 C24 H24B 108.3 . .
H24A C24 H24B 107.4 . .
C24 C25 C26 107.5(7) . .
C24 C25 C28 93.2(8) . .
C26 C25 C28 85.0(6) . .
C24 C25 H25 120.9 . .
C26 C25 H25 120.9 . .
C28 C25 H25 120.9 . .
C27 C26 C25 86.3(7) . .
C27 C26 H26A 114.3 . .
C25 C26 H26A 114.3 . .
C27 C26 H26B 114.3 . .
C25 C26 H26B 114.3 . .
H26A C26 H26B 111.4 . .
C28 C27 C26 98.0(7) . .
C28 C27 C22 104.2(7) . .
C26 C27 C22 106.6(7) . .
C28 C27 H27 115.3 . .
C26 C27 H27 115.3 . .
C22 C27 H27 115.3 . .
C27 C28 C29 100.5(7) . .
C27 C28 C30 118.3(8) . .
C29 C28 C30 110.0(8) . .
C27 C28 C25 84.3(7) . .
C29 C28 C25 102.7(8) . .
C30 C28 C25 134.5(8) . .
C28 C29 H29A 109.5 . .
C28 C29 H29B 109.5 . .
H29A C29 H29B 109.5 . .
C28 C29 H29C 109.5 . .
H29A C29 H29C 109.5 . .
H29B C29 H29C 109.5 . .
C28 C30 H30A 109.5 . .
C28 C30 H30B 109.5 . .
H30A C30 H30B 109.5 . .
C28 C30 H30C 109.5 . .
H30A C30 H30C 109.5 . .
H30B C30 H30C 109.5 . .
N3 C31 Pt1 173.1(8) . .
C37 C32 C33 120.2(8) . .
C37 C32 N3 120.8(8) . .
C33 C32 N3 118.7(8) . .
C34 C33 C32 118.9(9) . .
C34 C33 C38 119.6(9) . .
C32 C33 C38 121.1(8) . .
C33 C34 C35 120.7(9) . .
C33 C34 H34 119.7 . .
C35 C34 H34 119.7 . .
C36 C35 C34 119.0(9) . .
C36 C35 H35 120.5 . .
C34 C35 H35 120.5 . .
C35 C36 C37 121.8(10) . .
C35 C36 H36 119.1 . .
C37 C36 H36 119.1 . .
C36 C37 C32 119.5(9) . .
C36 C37 C39 120.0(8) . .
C32 C37 C39 120.5(8) . .
C33 C38 H38A 109.5 . .
C33 C38 H38B 109.5 . .
H38A C38 H38B 109.5 . .
C33 C38 H38C 109.5 . .
H38A C38 H38C 109.5 . .
H38B C38 H38C 109.5 . .
C37 C39 H39A 109.5 . .
C37 C39 H39B 109.5 . .
H39A C39 H39B 109.5 . .
C37 C39 H39C 109.5 . .
H39A C39 H39C 109.5 . .
H39B C39 H39C 109.5 . .
N4 C40 Pt1 177.0(8) . .
N4 C41 C42 119.9(9) . .
N4 C41 C46 122.6(9) . .
C42 C41 C46 117.0(8) . .
C41 C42 C43 123.5(9) . .
C41 C42 C48 118.7(8) . .
C43 C42 C48 117.7(9) . .
C44 C43 C42 119.3(10) . .
C44 C43 H43 120.3 . .
C42 C43 H43 120.3 . .
C43 C44 C45 119.6(8) . .
C43 C44 H44 120.2 . .
C45 C44 H44 120.2 . .
C46 C45 C44 116.8(8) . .
C46 C45 H45 121.6 . .
C44 C45 H45 121.6 . .
C45 C46 C41 123.6(9) . .
C45 C46 C47 114.5(8) . .
C41 C46 C47 120.9(9) . .
C46 C47 H47A 109.5 . .
C46 C47 H47B 109.5 . .
H47A C47 H47B 109.5 . .
C46 C47 H47C 109.5 . .
H47A C47 H47C 109.5 . .
H47B C47 H47C 109.5 . .
C42 C48 H48A 109.5 . .
C42 C48 H48B 109.5 . .
H48A C48 H48B 109.5 . .
C42 C48 H48C 109.5 . .
H48A C48 H48C 109.5 . .
H48B C48 H48C 109.5 . .
Cl4 C49 Cl5 111.1(5) . .
Cl4 C49 Cl3 118.7(7) . .
Cl5 C49 Cl3 101.1(5) . .
Cl4 C49 H49 108.5 . .
Cl5 C49 H49 108.5 . .
Cl3 C49 H49 108.5 . .
Cl8 C50 Cl6 117.1(5) . .
Cl8 C50 Cl7 104.5(6) . .
Cl6 C50 Cl7 111.2(5) . .
Cl8 C50 H50 107.9 . .
Cl6 C50 H50 107.9 . .
Cl7 C50 H50 107.9 . .
O14 Cl1 O12 117.6(5) . .
O14 Cl1 O13 107.6(5) . .
O12 Cl1 O13 108.0(6) . .
O14 Cl1 O11 104.3(5) . .
O12 Cl1 O11 107.2(5) . .
O13 Cl1 O11 112.3(6) . .
O24 Cl2 O22 107.9(5) . .
O24 Cl2 O21 121.0(5) . .
O22 Cl2 O21 106.5(5) . .
O24 Cl2 O23 106.4(4) . .
O22 Cl2 O23 112.3(4) . .
O21 Cl2 O23 102.8(4) . .
C11 N1 C7 118.8(5) . .
C11 N1 Pt1 124.8(4) . .
C7 N1 Pt1 115.6(4) . .
C19 N2 C23 119.1(5) . .
C19 N2 Pt2 127.2(4) . .
C23 N2 Pt2 113.2(4) . .
C31 N3 C32 175.7(9) . .
C40 N4 C41 170.7(9) . .
H1A O1W H1B 109.5 . .
H2A O2W H2B 109.5 . .
H3A O3W H3B 109.5 . .
H4A O4W H4B 109.5 . .
H5A O5W H5B 109.5 . .
C40 Pt1 C1 174.7(2) . .
C40 Pt1 N1 94.8(3) . .
C1 Pt1 N1 79.9(2) . .
C40 Pt1 C31 90.5(3) . .
C1 Pt1 C31 94.7(2) . .
N1 Pt1 C31 171.4(3) . .
C40 Pt1 Pt2 112.1(3) . .
C1 Pt1 Pt2 69.00(18) . .
N1 Pt1 Pt2 90.97(18) . .
C31 Pt1 Pt2 93.4(2) . .
N2 Pt2 N2 176.8(4) . 2_675
N2 Pt2 Pt1 87.55(16) . .
N2 Pt2 Pt1 93.06(16) 2_675 .
N2 Pt2 Pt1 93.06(16) . 2_675
N2 Pt2 Pt1 87.55(16) 2_675 2_675
Pt1 Pt2 Pt1 158.47(2) . 2_675

loop_
_geom_bond_atom_site_label_1
_geom_bond_atom_site_label_2
_geom_bond_distance
_geom_bond_site_symmetry_2
C1 C6 1.400(11) .
C1 C2 1.456(10) .
C1 Pt1 2.004(8) .
C2 C3 1.435(12) .
C2 C19 1.442(12) .
C3 C4 1.338(11) .
C3 H3 0.9300 .
C4 C5 1.433(10) .
C4 H4 0.9300 .
C5 C6 1.349(12) .
C5 H5 0.9300 .
C6 C7 1.510(10) .
C7 N1 1.399(7) .
C7 C8 1.407(12) .
C8 C9 1.393(10) .
C8 H8 0.9300 .
C9 C10 1.394(14) .
C9 C12 1.497(12) .
C10 C11 1.386(11) .
C10 C15 1.564(12) .
C11 N1 1.386(7) .
C11 H11 0.9300 .
C12 C13 1.624(12) .
C12 H12A 0.9700 .
C12 H12B 0.9700 .
C13 C14 1.712(16) .
C13 C16 1.740(13) .
C13 H13 0.9800 .
C14 C15 1.497(14) .
C14 H14A 0.9700 .
C14 H14B 0.9700 .
C15 C16 1.528(13) .
C15 H15 0.9800 .
C16 C18 1.487(11) .
C16 C17 1.591(11) .
C17 H17A 0.9600 .
C17 H17B 0.9600 .
C17 H17C 0.9600 .
C18 H18A 0.9600 .
C18 H18B 0.9600 .
C18 H18C 0.9600 .
C19 N2 1.359(9) .
C19 C20 1.409(11) .
C20 C21 1.382(12) .
C20 H20 0.9300 .
C21 C22 1.377(14) .
C21 C24 1.537(11) .
C22 C23 1.391(13) .
C22 C27 1.548(12) .
C23 N2 1.430(7) .
C23 H23 0.9300 .
C24 C25 1.604(15) .
C24 H24A 0.9700 .
C24 H24B 0.9700 .
C25 C26 1.658(14) .
C25 C28 1.719(14) .
C25 H25 0.9800 .
C26 C27 1.515(13) .
C26 H26A 0.9700 .
C26 H26B 0.9700 .
C27 C28 1.507(12) .
C27 H27 0.9800 .
C28 C29 1.543(12) .
C28 C30 1.558(13) .
C29 H29A 0.9600 .
C29 H29B 0.9600 .
C29 H29C 0.9600 .
C30 H30A 0.9600 .
C30 H30B 0.9600 .
C30 H30C 0.9600 .
C31 N3 0.987(10) .
C31 Pt1 2.028(9) .
C32 C37 1.390(13) .
C32 C33 1.396(13) .
C32 N3 1.422(11) .
C33 C34 1.386(12) .
C33 C38 1.500(14) .
C34 C35 1.406(13) .
C34 H34 0.9300 .
C35 C36 1.358(14) .
C35 H35 0.9300 .
C36 C37 1.378(13) .
C36 H36 0.9300 .
C37 C39 1.495(13) .
C38 H38A 0.9600 .
C38 H38B 0.9600 .
C38 H38C 0.9600 .
C39 H39A 0.9600 .
C39 H39B 0.9600 .
C39 H39C 0.9600 .
C40 N4 1.195(11) .
C40 Pt1 1.976(9) .
C41 N4 1.315(11) .
C41 C42 1.344(14) .
C41 C46 1.436(13) .
C42 C43 1.391(13) .
C42 C48 1.486(12) .
C43 C44 1.387(15) .
C43 H43 0.9300 .
C44 C45 1.472(16) .
C44 H44 0.9300 .
C45 C46 1.353(13) .
C45 H45 0.9300 .
C46 C47 1.543(15) .
C47 H47A 0.9600 .
C47 H47B 0.9600 .
C47 H47C 0.9600 .
C48 H48A 0.9600 .
C48 H48B 0.9600 .
C48 H48C 0.9600 .
C49 Cl4 1.639(12) .
C49 Cl5 1.782(9) .
C49 Cl3 1.790(11) .
C49 H49 0.9800 .
C50 Cl8 1.689(9) .
C50 Cl6 1.760(10) .
C50 Cl7 1.769(10) .
C50 H50 0.9800 .
Cl1 O14 1.413(8) .
Cl1 O12 1.435(8) .
Cl1 O13 1.455(9) .
Cl1 O11 1.464(9) .
Cl2 O24 1.393(7) .
Cl2 O22 1.418(10) .
Cl2 O21 1.465(7) .
Cl2 O23 1.480(8) .
N1 Pt1 2.017(7) .
N2 Pt2 2.144(6) .
O1W H1A 0.8500 .
O1W H1B 0.8499 .
O2W H2A 0.8500 .
O2W H2B 0.8500 .
O3W H3A 0.8501 .
O3W H3B 0.8501 .
O4W H4A 0.8501 .
O4W H4B 0.8500 .
O5W H5A 0.8500 .
O5W H5B 0.8500 .
Pt1 Pt2 2.8862(3) .
Pt2 N2 2.144(6) 2_675
Pt2 Pt1 2.8862(3) 2_675

loop_
_geom_torsion_atom_site_label_1
_geom_torsion_atom_site_label_2
_geom_torsion_atom_site_label_3
_geom_torsion_atom_site_label_4
_geom_torsion
_geom_torsion_site_symmetry_4
C6 C1 C2 C3 4.8(10) .
Pt1 C1 C2 C3 -164.0(5) .
C6 C1 C2 C19 -169.3(8) .
Pt1 C1 C2 C19 21.9(11) .
C19 C2 C3 C4 169.6(8) .
C1 C2 C3 C4 -4.8(11) .
C2 C3 C4 C5 1.9(11) .
C3 C4 C5 C6 0.6(11) .
C4 C5 C6 C1 -0.2(12) .
C4 C5 C6 C7 -169.4(7) .
C2 C1 C6 C5 -2.5(12) .
Pt1 C1 C6 C5 168.4(7) .
C2 C1 C6 C7 167.0(7) .
Pt1 C1 C6 C7 -22.1(8) .
C5 C6 C7 N1 176.4(7) .
C1 C6 C7 N1 5.7(9) .
C5 C6 C7 C8 0.4(12) .
C1 C6 C7 C8 -170.3(8) .
N1 C7 C8 C9 -0.3(11) .
C6 C7 C8 C9 175.4(8) .
C7 C8 C9 C10 1.6(12) .
C7 C8 C9 C12 -177.8(8) .
C8 C9 C10 C11 -2.7(12) .
C12 C9 C10 C11 176.7(8) .
C8 C9 C10 C15 -178.7(7) .
C12 C9 C10 C15 0.6(11) .
C9 C10 C11 N1 2.5(12) .
C15 C10 C11 N1 178.2(7) .
C8 C9 C12 C13 170.4(8) .
C10 C9 C12 C13 -8.9(12) .
C9 C12 C13 C14 -31.5(10) .
C9 C12 C13 C16 54.4(9) .
C12 C13 C14 C15 73.3(8) .
C16 C13 C14 C15 -17.1(5) .
C13 C14 C15 C16 19.9(7) .
C13 C14 C15 C10 -88.4(7) .
C11 C10 C15 C14 -117.5(9) .
C9 C10 C15 C14 58.4(10) .
C11 C10 C15 C16 135.4(8) .
C9 C10 C15 C16 -48.7(9) .
C14 C15 C16 C18 -160.6(9) .
C10 C15 C16 C18 -49.1(11) .
C14 C15 C16 C17 79.8(8) .
C10 C15 C16 C17 -168.6(7) .
C14 C15 C16 C13 -19.7(7) .
C10 C15 C16 C13 91.9(7) .
C12 C13 C16 C18 36.5(11) .
C14 C13 C16 C18 143.3(10) .
C12 C13 C16 C15 -90.0(7) .
C14 C13 C16 C15 16.8(6) .
C12 C13 C16 C17 173.1(7) .
C14 C13 C16 C17 -80.1(6) .
C3 C2 C19 N2 -129.6(7) .
C1 C2 C19 N2 44.6(10) .
C3 C2 C19 C20 46.3(11) .
C1 C2 C19 C20 -139.5(8) .
N2 C19 C20 C21 -1.8(11) .
C2 C19 C20 C21 -177.4(8) .
C19 C20 C21 C22 3.1(12) .
C19 C20 C21 C24 -177.8(8) .
C20 C21 C22 C23 -4.2(12) .
C24 C21 C22 C23 176.6(8) .
C20 C21 C22 C27 179.2(8) .
C24 C21 C22 C27 0.0(11) .
C21 C22 C23 N2 3.8(11) .
C27 C22 C23 N2 -179.8(6) .
C22 C21 C24 C25 -8.6(12) .
C20 C21 C24 C25 172.2(9) .
C21 C24 C25 C26 -32.2(12) .
C21 C24 C25 C28 53.6(10) .
C24 C25 C26 C27 74.0(8) .
C28 C25 C26 C27 -17.7(6) .
C25 C26 C27 C28 20.5(7) .
C25 C26 C27 C22 -87.1(7) .
C21 C22 C27 C28 -47.0(10) .
C23 C22 C27 C28 136.5(8) .
C21 C22 C27 C26 56.1(10) .
C23 C22 C27 C26 -120.4(8) .
C26 C27 C28 C29 82.2(8) .
C22 C27 C28 C29 -168.4(7) .
C26 C27 C28 C30 -158.1(8) .
C22 C27 C28 C30 -48.6(11) .
C26 C27 C28 C25 -19.8(7) .
C22 C27 C28 C25 89.7(8) .
C24 C25 C28 C27 -89.5(7) .
C26 C25 C28 C27 17.9(6) .
C24 C25 C28 C29 171.0(7) .
C26 C25 C28 C29 -81.7(7) .
C24 C25 C28 C30 35.4(12) .
C26 C25 C28 C30 142.7(10) .
C37 C32 C33 C34 0.5(13) .
N3 C32 C33 C34 -173.9(8) .
C37 C32 C33 C38 173.3(8) .
N3 C32 C33 C38 -1.1(13) .
C32 C33 C34 C35 -0.9(13) .
C38 C33 C34 C35 -173.8(8) .
C33 C34 C35 C36 1.2(13) .
C34 C35 C36 C37 -1.2(13) .
C35 C36 C37 C32 0.9(13) .
C35 C36 C37 C39 -179.9(8) .
C33 C32 C37 C36 -0.5(13) .
N3 C32 C37 C36 173.8(8) .
C33 C32 C37 C39 -179.8(8) .
N3 C32 C37 C39 -5.4(13) .
N4 C41 C42 C43 170.8(9) .
C46 C41 C42 C43 -1.1(15) .
N4 C41 C42 C48 -10.4(15) .
C46 C41 C42 C48 177.7(9) .
C41 C42 C43 C44 -2.8(16) .
C48 C42 C43 C44 178.4(10) .
C42 C43 C44 C45 3.6(16) .
C43 C44 C45 C46 -0.5(15) .
C44 C45 C46 C41 -3.6(15) .
C44 C45 C46 C47 -171.8(9) .
N4 C41 C46 C45 -167.2(9) .
C42 C41 C46 C45 4.4(15) .
N4 C41 C46 C47 0.3(15) .
C42 C41 C46 C47 171.9(9) .
C10 C11 N1 C7 -1.2(10) .
C10 C11 N1 Pt1 168.2(5) .
C8 C7 N1 C11 0.1(9) .
C6 C7 N1 C11 -176.2(6) .
C8 C7 N1 Pt1 -170.3(6) .
C6 C7 N1 Pt1 13.3(7) .
C20 C19 N2 C23 1.5(9) .
C2 C19 N2 C23 177.6(6) .
C20 C19 N2 Pt2 172.7(5) .
C2 C19 N2 Pt2 -11.2(8) .
C22 C23 N2 C19 -2.5(8) .
C22 C23 N2 Pt2 -174.9(5) .
Pt1 C31 N3 C32 42(16) .
C37 C32 N3 C31 117(12) .
C33 C32 N3 C31 -69(12) .
Pt1 C40 N4 C41 161(11) .
C42 C41 N4 C40 96(6) .
C46 C41 N4 C40 -93(6) .
N4 C40 Pt1 C1 -89(15) .
N4 C40 Pt1 N1 -97(15) .
N4 C40 Pt1 C31 76(15) .
N4 C40 Pt1 Pt2 170(15) .
C6 C1 Pt1 C40 15(3) .
C2 C1 Pt1 C40 -176(3) .
C6 C1 Pt1 N1 22.7(5) .
C2 C1 Pt1 N1 -168.5(7) .
C6 C1 Pt1 C31 -150.4(5) .
C2 C1 Pt1 C31 18.3(7) .
C6 C1 Pt1 Pt2 117.7(6) .
C2 C1 Pt1 Pt2 -73.5(6) .
C11 N1 Pt1 C40 -10.6(5) .
C7 N1 Pt1 C40 159.2(5) .
C11 N1 Pt1 C1 170.1(5) .
C7 N1 Pt1 C1 -20.1(4) .
C11 N1 Pt1 C31 -137.8(16) .
C7 N1 Pt1 C31 32(2) .
C11 N1 Pt1 Pt2 101.7(4) .
C7 N1 Pt1 Pt2 -88.6(4) .
N3 C31 Pt1 C40 -108(6) .
N3 C31 Pt1 C1 70(6) .
N3 C31 Pt1 N1 19(7) .
N3 C31 Pt1 Pt2 140(6) .
C19 N2 Pt2 N2 -146.5(5) 2_675
C23 N2 Pt2 N2 25.2(4) 2_675
C19 N2 Pt2 Pt1 -45.6(5) .
C23 N2 Pt2 Pt1 126.0(4) .
C19 N2 Pt2 Pt1 112.8(5) 2_675
C23 N2 Pt2 Pt1 -75.5(4) 2_675
C40 Pt1 Pt2 N2 -124.6(3) .
C1 Pt1 Pt2 N2 61.0(2) .
N1 Pt1 Pt2 N2 139.8(3) .
C31 Pt1 Pt2 N2 -32.8(3) .
C40 Pt1 Pt2 N2 52.2(3) 2_675
C1 Pt1 Pt2 N2 -122.2(2) 2_675
N1 Pt1 Pt2 N2 -43.4(3) 2_675
C31 Pt1 Pt2 N2 144.1(3) 2_675
C40 Pt1 Pt2 Pt1 143.3(3) 2_675
C1 Pt1 Pt2 Pt1 -31.1(2) 2_675
N1 Pt1 Pt2 Pt1 47.69(16) 2_675
C31 Pt1 Pt2 Pt1 -124.9(2) 2_675
